data_4304148
loop_
_publ_author_name
'Andrew J. Gaunt'
'Sean D. Reilly'
'Alejandro E. Enriquez'
'Brian L. Scott'
'James A. Ibers'
'Perumal Sekar'
'Kieran I. M. Ingram'
'Nikolas Kaltsoyannis'
'Mary P. Neu'

_publ_contact_author_address
;
Los Alamos National Laboratory
MS F629
Los Alamos, NM  87544
;
_publ_contact_author_email gaunt@lanl.gov
_publ_contact_author_name 'Andrew J. Gaunt'
_publ_section_title
;
Experimental and Theoretical Comparison of Actinide and Lanthanide Bonding
in M[N(EPR2)2]3 Complexes (M = U, Pu, La, Ce; E = S, Se, Te; R = Ph,iPr, H)
;
_journal_name_full 'Inorganic Chemistry'
_journal_page_first 29
_journal_page_last 41
_journal_paper_doi 10.1021/ic701618a
_journal_volume 47
_journal_year 2008
_chemical_formula_sum 'C36 H84 N3 P6 Pu Se6'
_chemical_formula_weight 1460.64
_chemical_name_systematic
; 
 ? 
;
_space_group_IT_number 15
_symmetry_cell_setting monoclinic
_symmetry_space_group_name_Hall '-C 2yc'
_symmetry_space_group_name_H-M 'C 1 2/c 1'
_atom_sites_solution_hydrogens geom
_atom_sites_solution_primary direct
_atom_sites_solution_secondary difmap
_audit_creation_method SHELXL-97
_cell_angle_alpha 90.00
_cell_angle_beta 115.520(6)
_cell_angle_gamma 90.00
_cell_formula_units_Z 4
_cell_length_a 23.531(8)
_cell_length_b 13.118(5)
_cell_length_c 19.625(7)
_cell_measurement_temperature 141(2)
_cell_volume 5467(3)
_computing_cell_refinement 'SAINT+, v. 7.06 (Bruker AXS, 2001)'
_computing_data_collection 'APEX II, v. 1.08 (Bruker AXS, 2003)'
_computing_data_reduction 'SAINT+, v. 7.06 (Bruker AXS, 2001)'
_computing_molecular_graphics 'SHELXTL, v. 6.10, (Bruker AXS, 2000)'
_computing_publication_material 'SHELXTL, v. 6.10, (Bruker AXS, 2000)'
_computing_structure_refinement 'SHELXL-97 (Sheldrick, 1997)'
_computing_structure_solution 'SHELXS-97 (Sheldrick, 1990)'
_diffrn_ambient_temperature 141(2)
_diffrn_measured_fraction_theta_full 0.999
_diffrn_measured_fraction_theta_max 0.988
_diffrn_measurement_device_type 'Bruker D8 with APEXII CCD'
_diffrn_measurement_method '\w scans'
_diffrn_radiation_monochromator graphite
_diffrn_radiation_source 'fine-focus sealed tube'
_diffrn_radiation_type MoK\a
_diffrn_radiation_wavelength 0.71073
_diffrn_reflns_av_R_equivalents 0.0000
_diffrn_reflns_av_sigmaI/netI 0.3046
_diffrn_reflns_limit_h_max 25
_diffrn_reflns_limit_h_min -28
_diffrn_reflns_limit_k_max 15
_diffrn_reflns_limit_k_min 0
_diffrn_reflns_limit_l_max 23
_diffrn_reflns_limit_l_min 0
_diffrn_reflns_number 4898
_diffrn_reflns_theta_full 25.00
_diffrn_reflns_theta_max 25.26
_diffrn_reflns_theta_min 1.92
_diffrn_standards_decay_% 0
_diffrn_standards_interval_count 0
_diffrn_standards_interval_time 0
_diffrn_standards_number 0
_exptl_absorpt_coefficient_mu 5.403
_exptl_absorpt_correction_T_max 0.8129
_exptl_absorpt_correction_T_min 0.3571
_exptl_absorpt_correction_type multi-scan
_exptl_absorpt_process_details 'SADABS 2.03 (Sheldrick, 2001)'
_exptl_crystal_colour yellow
_exptl_crystal_density_diffrn 1.775
_exptl_crystal_density_method 'not measured'
_exptl_crystal_description needle
_exptl_crystal_F_000 2836
_exptl_crystal_size_max 0.24
_exptl_crystal_size_mid 0.06
_exptl_crystal_size_min 0.04
_refine_diff_density_max 2.697
_refine_diff_density_min -2.124
_refine_diff_density_rms 0.234
_refine_ls_extinction_method none
_refine_ls_goodness_of_fit_ref 0.918
_refine_ls_hydrogen_treatment constr
_refine_ls_matrix_type full
_refine_ls_number_parameters 226
_refine_ls_number_reflns 4898
_refine_ls_number_restraints 12
_refine_ls_restrained_S_all 0.918
_refine_ls_R_factor_all 0.2198
_refine_ls_R_factor_gt 0.0868
_refine_ls_shift/su_max 0.000
_refine_ls_shift/su_mean 0.000
_refine_ls_structure_factor_coef Fsqd
_refine_ls_weighting_details 'calc w=1/[\s^2^(Fo^2^)+(0.0636P)^2^+0.0000P] where P=(Fo^2^+2Fc^2^)/3'
_refine_ls_weighting_scheme calc
_refine_ls_wR_factor_gt 0.1558
_refine_ls_wR_factor_ref 0.1982
_reflns_number_gt 2012
_reflns_number_total 4898
_reflns_threshold_expression >2sigma(I)
_cod_data_source_file ic701618a_si_14.cif
_cod_data_source_block apx325_h4b
_cod_original_sg_symbol_H-M 'C 2/c'
_cod_database_code 4304148

loop_
_symmetry_equiv_pos_as_xyz
'x, y, z'
'-x, y, -z+1/2'
'x+1/2, y+1/2, z'
'-x+1/2, y+1/2, -z+1/2'
'-x, -y, -z'
'x, -y, z-1/2'
'-x+1/2, -y+1/2, -z'
'x+1/2, -y+1/2, z-1/2'

loop_
_atom_site_label
_atom_site_type_symbol
_atom_site_fract_x
_atom_site_fract_y
_atom_site_fract_z
_atom_site_U_iso_or_equiv
_atom_site_adp_type
_atom_site_occupancy
_atom_site_symmetry_multiplicity
_atom_site_calc_flag
_atom_site_refinement_flags
_atom_site_disorder_assembly
_atom_site_disorder_group
Pu1 Pu 0.0000 0.11822(8) 0.2500 0.0336(4) Uani 1 2 d S . .
Se1 Se 0.12891(11) 0.05848(17) 0.28035(13) 0.0445(7) Uani 1 1 d . . .
Se2 Se 0.01476(10) 0.01296(16) 0.38621(12) 0.0379(6) Uani 1 1 d . . .
Se3 Se 0.02718(11) 0.27775(17) 0.16439(13) 0.0451(7) Uani 1 1 d . A .
P1 P 0.1713(3) -0.0536(4) 0.3689(3) 0.0410(16) Uani 1 1 d . . .
P2 P 0.1109(3) -0.0027(4) 0.4698(3) 0.0372(15) Uani 1 1 d . . .
P3 P 0.0455(3) 0.4259(4) 0.2162(4) 0.0489(18) Uani 1 1 d D . .
N1 N 0.1617(7) -0.0474(13) 0.4437(9) 0.043(5) Uani 1 1 d . . .
N2 N 0.0000 0.4726(16) 0.2500 0.051(8) Uani 1 2 d S . .
C1 C 0.2559(9) -0.0395(16) 0.3995(12) 0.043(6) Uani 1 1 d . . .
H1 H 0.2650 -0.0496 0.3557 0.051 Uiso 1 1 calc R . .
C2 C 0.2800(10) 0.0669(15) 0.4331(13) 0.053(7) Uani 1 1 d . . .
H2A H 0.2578 0.1183 0.3965 0.080 Uiso 1 1 calc R . .
H2B H 0.3243 0.0718 0.4464 0.080 Uiso 1 1 calc R . .
H2C H 0.2731 0.0768 0.4774 0.080 Uiso 1 1 calc R . .
C3 C 0.2913(10) -0.1214(18) 0.4588(16) 0.082(9) Uani 1 1 d . . .
H3A H 0.2763 -0.1877 0.4382 0.123 Uiso 1 1 calc R . .
H3B H 0.2840 -0.1109 0.5028 0.123 Uiso 1 1 calc R . .
H3C H 0.3356 -0.1165 0.4724 0.123 Uiso 1 1 calc R . .
C4 C 0.1497(10) -0.1800(15) 0.3286(12) 0.041(6) Uani 1 1 d . . .
H4 H 0.1692 -0.2274 0.3710 0.049 Uiso 1 1 calc R . .
C5 C 0.1782(11) -0.2062(17) 0.2739(14) 0.068(8) Uani 1 1 d . . .
H5A H 0.2228 -0.1945 0.2981 0.102 Uiso 1 1 calc R . .
H5B H 0.1594 -0.1641 0.2298 0.102 Uiso 1 1 calc R . .
H5C H 0.1702 -0.2766 0.2596 0.102 Uiso 1 1 calc R . .
C6 C 0.0817(11) -0.1993(14) 0.2978(13) 0.061(8) Uani 1 1 d . . .
H6A H 0.0669 -0.1813 0.3348 0.091 Uiso 1 1 calc R . .
H6B H 0.0736 -0.2702 0.2854 0.091 Uiso 1 1 calc R . .
H6C H 0.0601 -0.1590 0.2532 0.091 Uiso 1 1 calc R . .
C7 C 0.1072(9) -0.0914(15) 0.5402(11) 0.041(6) Uani 1 1 d . . .
H7 H 0.0771 -0.0647 0.5580 0.050 Uiso 1 1 calc R . .
C8 C 0.1739(10) -0.1004(19) 0.6101(12) 0.068(8) Uani 1 1 d . . .
H8A H 0.1867 -0.0346 0.6330 0.102 Uiso 1 1 calc R . .
H8B H 0.2042 -0.1252 0.5934 0.102 Uiso 1 1 calc R . .
H8C H 0.1712 -0.1470 0.6464 0.102 Uiso 1 1 calc R . .
C9 C 0.0833(10) -0.1928(15) 0.5022(13) 0.051(7) Uani 1 1 d . . .
H9A H 0.0426 -0.1838 0.4607 0.076 Uiso 1 1 calc R . .
H9B H 0.0800 -0.2397 0.5379 0.076 Uiso 1 1 calc R . .
H9C H 0.1121 -0.2194 0.4837 0.076 Uiso 1 1 calc R . .
C10 C 0.1408(10) 0.1164(16) 0.5165(13) 0.050(6) Uani 1 1 d . . .
H10 H 0.1828 0.1036 0.5571 0.060 Uiso 1 1 calc R . .
C11 C 0.1476(10) 0.1958(14) 0.4652(12) 0.047(6) Uani 1 1 d . . .
H11A H 0.1737 0.1696 0.4428 0.070 Uiso 1 1 calc R . .
H11B H 0.1667 0.2559 0.4939 0.070 Uiso 1 1 calc R . .
H11C H 0.1068 0.2125 0.4262 0.070 Uiso 1 1 calc R . .
C12 C 0.0989(10) 0.1586(16) 0.5535(13) 0.055(7) Uani 1 1 d . . .
H12A H 0.0951 0.1081 0.5866 0.083 Uiso 1 1 calc R . .
H12B H 0.0579 0.1748 0.5148 0.083 Uiso 1 1 calc R . .
H12C H 0.1179 0.2190 0.5818 0.083 Uiso 1 1 calc R . .
C13 C 0.1241(12) 0.417(3) 0.2962(19) 0.060(4) Uani 0.50 1 d PD A 1
H13 H 0.1151 0.3815 0.3344 0.072 Uiso 0.50 1 calc PR A 1
C13' C 0.1271(10) 0.453(3) 0.2725(18) 0.060(4) Uani 0.50 1 d PD A 2
H13' H 0.1315 0.5240 0.2898 0.072 Uiso 0.50 1 calc PR A 2
C14 C 0.1730(19) 0.351(3) 0.290(3) 0.060(4) Uani 0.50 1 d PD A 1
H14A H 0.1542 0.2875 0.2662 0.090 Uiso 0.50 1 calc PR A 1
H14B H 0.2058 0.3377 0.3391 0.090 Uiso 0.50 1 calc PR A 1
H14C H 0.1904 0.3846 0.2596 0.090 Uiso 0.50 1 calc PR A 1
C14' C 0.167(2) 0.437(3) 0.232(3) 0.060(4) Uani 0.50 1 d PD A 2
H14D H 0.1551 0.4846 0.1908 0.090 Uiso 0.50 1 calc PR A 2
H14E H 0.1611 0.3687 0.2122 0.090 Uiso 0.50 1 calc PR A 2
H14F H 0.2104 0.4469 0.2659 0.090 Uiso 0.50 1 calc PR A 2
C15 C 0.153(2) 0.515(3) 0.336(3) 0.060(4) Uani 0.50 1 d PD A 1
H15A H 0.1215 0.5563 0.3403 0.090 Uiso 0.50 1 calc PR A 1
H15B H 0.1710 0.5505 0.3067 0.090 Uiso 0.50 1 calc PR A 1
H15C H 0.1857 0.4997 0.3848 0.090 Uiso 0.50 1 calc PR A 1
C15' C 0.140(2) 0.385(3) 0.337(2) 0.060(4) Uani 0.50 1 d PD A 2
H15D H 0.1126 0.4007 0.3595 0.090 Uiso 0.50 1 calc PR A 2
H15E H 0.1833 0.3944 0.3734 0.090 Uiso 0.50 1 calc PR A 2
H15F H 0.1343 0.3156 0.3198 0.090 Uiso 0.50 1 calc PR A 2
C16 C 0.0553(19) 0.529(2) 0.162(2) 0.060(4) Uani 0.50 1 d PD A 1
H16 H 0.0683 0.5923 0.1918 0.072 Uiso 0.50 1 calc PR A 1
C16' C 0.024(2) 0.505(2) 0.1309(15) 0.060(4) Uani 0.50 1 d PD A 2
H16' H 0.0510 0.4779 0.1081 0.072 Uiso 0.50 1 calc PR A 2
C17 C -0.0086(19) 0.536(3) 0.101(3) 0.060(4) Uani 0.50 1 d PD A 1
H17A H -0.0377 0.5531 0.1216 0.090 Uiso 0.50 1 calc PR A 1
H17B H -0.0201 0.4715 0.0756 0.090 Uiso 0.50 1 calc PR A 1
H17C H -0.0096 0.5877 0.0659 0.090 Uiso 0.50 1 calc PR A 1
C17' C -0.0409(17) 0.494(3) 0.070(2) 0.060(4) Uani 0.50 1 d PD A 2
H17D H -0.0520 0.4233 0.0619 0.090 Uiso 0.50 1 calc PR A 2
H17E H -0.0428 0.5231 0.0239 0.090 Uiso 0.50 1 calc PR A 2
H17F H -0.0699 0.5293 0.0841 0.090 Uiso 0.50 1 calc PR A 2
C18 C 0.096(2) 0.503(3) 0.125(3) 0.060(4) Uani 0.50 1 d PD A 1
H18A H 0.1388 0.4971 0.1621 0.090 Uiso 0.50 1 calc PR A 1
H18B H 0.0931 0.5562 0.0898 0.090 Uiso 0.50 1 calc PR A 1
H18C H 0.0824 0.4399 0.0983 0.090 Uiso 0.50 1 calc PR A 1
C18' C 0.041(2) 0.615(3) 0.142(3) 0.060(4) Uani 0.50 1 d PD A 2
H18D H 0.0831 0.6221 0.1810 0.090 Uiso 0.50 1 calc PR A 2
H18E H 0.0123 0.6494 0.1574 0.090 Uiso 0.50 1 calc PR A 2
H18F H 0.0381 0.6435 0.0961 0.090 Uiso 0.50 1 calc PR A 2

loop_
_atom_site_aniso_label
_atom_site_aniso_U_11
_atom_site_aniso_U_22
_atom_site_aniso_U_33
_atom_site_aniso_U_23
_atom_site_aniso_U_13
_atom_site_aniso_U_12
Pu1 0.0464(8) 0.0347(7) 0.0230(8) 0.000 0.0180(6) 0.000
Se1 0.0530(16) 0.0550(15) 0.0334(16) 0.0031(11) 0.0260(13) -0.0010(12)
Se2 0.0447(15) 0.0435(14) 0.0303(15) 0.0050(10) 0.0208(12) 0.0060(11)
Se3 0.0653(17) 0.0482(14) 0.0302(16) -0.0051(11) 0.0286(13) -0.0102(13)
P1 0.055(4) 0.041(4) 0.034(4) 0.000(3) 0.026(3) 0.006(3)
P2 0.049(4) 0.043(4) 0.025(4) -0.003(3) 0.021(3) -0.001(3)
P3 0.056(4) 0.040(4) 0.070(5) 0.001(3) 0.046(4) -0.002(3)
N1 0.032(11) 0.072(13) 0.024(12) -0.007(9) 0.012(9) -0.002(9)
N2 0.09(2) 0.034(15) 0.06(2) 0.000 0.065(17) 0.000
C1 0.041(15) 0.048(15) 0.038(16) -0.015(11) 0.016(12) 0.006(12)
C2 0.054(16) 0.049(15) 0.07(2) -0.001(13) 0.044(15) -0.003(13)
C3 0.034(15) 0.068(18) 0.13(3) 0.005(19) 0.023(16) 0.002(15)
C4 0.050(16) 0.042(14) 0.035(16) -0.018(11) 0.022(12) -0.028(12)
C5 0.063(18) 0.081(19) 0.08(2) -0.041(16) 0.053(16) -0.039(15)
C6 0.11(2) 0.025(13) 0.07(2) -0.014(12) 0.063(18) -0.009(14)
C7 0.052(15) 0.052(15) 0.028(14) 0.029(11) 0.026(12) 0.040(12)
C8 0.073(18) 0.11(2) 0.033(17) 0.033(15) 0.034(14) 0.023(16)
C9 0.068(17) 0.042(15) 0.054(18) 0.017(12) 0.038(14) 0.013(12)
C10 0.050(15) 0.052(14) 0.066(18) 0.008(14) 0.040(13) 0.005(14)
C11 0.048(15) 0.030(13) 0.066(19) -0.014(12) 0.028(14) -0.001(11)
C12 0.052(16) 0.057(16) 0.050(18) -0.013(12) 0.017(13) 0.019(12)
C13 0.072(12) 0.048(10) 0.074(14) 0.001(8) 0.044(10) -0.021(9)
C13' 0.072(12) 0.048(10) 0.074(14) 0.001(8) 0.044(10) -0.021(9)
C14 0.072(12) 0.048(10) 0.074(14) 0.001(8) 0.044(10) -0.021(9)
C14' 0.072(12) 0.048(10) 0.074(14) 0.001(8) 0.044(10) -0.021(9)
C15 0.072(12) 0.048(10) 0.074(14) 0.001(8) 0.044(10) -0.021(9)
C15' 0.072(12) 0.048(10) 0.074(14) 0.001(8) 0.044(10) -0.021(9)
C16 0.072(12) 0.048(10) 0.074(14) 0.001(8) 0.044(10) -0.021(9)
C16' 0.072(12) 0.048(10) 0.074(14) 0.001(8) 0.044(10) -0.021(9)
C17 0.072(12) 0.048(10) 0.074(14) 0.001(8) 0.044(10) -0.021(9)
C17' 0.072(12) 0.048(10) 0.074(14) 0.001(8) 0.044(10) -0.021(9)
C18 0.072(12) 0.048(10) 0.074(14) 0.001(8) 0.044(10) -0.021(9)
C18' 0.072(12) 0.048(10) 0.074(14) 0.001(8) 0.044(10) -0.021(9)

loop_
_atom_type_symbol
_atom_type_description
_atom_type_scat_dispersion_real
_atom_type_scat_dispersion_imag
_atom_type_scat_source
C C 0.0033 0.0016 'International Tables Vol C Tables 4.2.6.8 and 6.1.1.4'
H H 0.0000 0.0000 'International Tables Vol C Tables 4.2.6.8 and 6.1.1.4'
N N 0.0061 0.0033 'International Tables Vol C Tables 4.2.6.8 and 6.1.1.4'
P P 0.1023 0.0942 'International Tables Vol C Tables 4.2.6.8 and 6.1.1.4'
Se Se -0.0929 2.2259 'International Tables Vol C Tables 4.2.6.8 and 6.1.1.4'
Pu Pu -9.4100 4.3056 'International Tables Vol C Tables 4.2.6.8 and 6.1.1.4'

loop_
_geom_angle_atom_site_label_1
_geom_angle_atom_site_label_2
_geom_angle_atom_site_label_3
_geom_angle
_geom_angle_site_symmetry_1
_geom_angle_site_symmetry_3
_geom_angle_publ_flag
Se2 Pu1 Se2 123.00(10) 2 . ?
Se2 Pu1 Se3 77.26(6) 2 . ?
Se2 Pu1 Se3 154.70(7) . . ?
Se2 Pu1 Se3 154.70(7) 2 2 ?
Se2 Pu1 Se3 77.26(6) . 2 ?
Se3 Pu1 Se3 88.51(10) . 2 ?
Se2 Pu1 Se1 76.25(6) 2 . ?
Se2 Pu1 Se1 89.02(6) . . ?
Se3 Pu1 Se1 81.07(7) . . ?
Se3 Pu1 Se1 122.53(7) 2 . ?
Se2 Pu1 Se1 89.02(6) 2 2 ?
Se2 Pu1 Se1 76.25(6) . 2 ?
Se3 Pu1 Se1 122.53(7) . 2 ?
Se3 Pu1 Se1 81.07(7) 2 2 ?
Se1 Pu1 Se1 149.03(10) . 2 ?
P1 Se1 Pu1 115.02(18) . . ?
P2 Se2 Pu1 114.65(17) . . ?
P3 Se3 Pu1 115.14(19) . . ?
N1 P1 C4 109.1(9) . . ?
N1 P1 C1 105.1(9) . . ?
C4 P1 C1 107.2(10) . . ?
N1 P1 Se1 120.7(7) . . ?
C4 P1 Se1 109.0(8) . . ?
C1 P1 Se1 104.8(8) . . ?
N1 P2 C10 107.5(9) . . ?
N1 P2 C7 107.0(9) . . ?
C10 P2 C7 107.6(10) . . ?
N1 P2 Se2 118.3(7) . . ?
C10 P2 Se2 110.9(8) . . ?
C7 P2 Se2 105.0(7) . . ?
N2 P3 C16 103.5(15) . . ?
N2 P3 C13' 113.5(14) . . ?
C16 P3 C13' 80.6(18) . . ?
N2 P3 C16' 101.2(17) . . ?
C16 P3 C16' 25.2(15) . . ?
C13' P3 C16' 104.3(17) . . ?
N2 P3 C13 105.9(14) . . ?
C16 P3 C13 102(2) . . ?
C13' P3 C13 21.8(15) . . ?
C16' P3 C13 126(2) . . ?
N2 P3 Se3 120.5(7) . . ?
C16 P3 Se3 117.1(15) . . ?
C13' P3 Se3 114.5(15) . . ?
C16' P3 Se3 99.0(12) . . ?
C13 P3 Se3 105.6(11) . . ?
P1 N1 P2 137.9(11) . . ?
P3 N2 P3 135.2(15) . 2 ?
C3 C1 C2 109.2(18) . . ?
C3 C1 P1 109.7(15) . . ?
C2 C1 P1 112.4(14) . . ?
C6 C4 C5 113.7(18) . . ?
C6 C4 P1 112.8(15) . . ?
C5 C4 P1 112.8(14) . . ?
C9 C7 C8 112.5(16) . . ?
C9 C7 P2 108.4(14) . . ?
C8 C7 P2 110.5(15) . . ?
C11 C10 C12 109.7(18) . . ?
C11 C10 P2 113.1(16) . . ?
C12 C10 P2 111.1(14) . . ?
C14 C13 C15 110(3) . . ?
C14 C13 P3 119(3) . . ?
C15 C13 P3 117(3) . . ?
C15' C13' C14' 115(4) . . ?
C15' C13' P3 101(3) . . ?
C14' C13' P3 113(3) . . ?
C17 C16 C18 105(4) . . ?
C17 C16 P3 101(3) . . ?
C18 C16 P3 113(3) . . ?
C18' C16' C17' 109(3) . . ?
C18' C16' P3 117(3) . . ?
C17' C16' P3 117(3) . . ?

loop_
_geom_bond_atom_site_label_1
_geom_bond_atom_site_label_2
_geom_bond_distance
_geom_bond_site_symmetry_2
_geom_bond_publ_flag
Pu1 Se2 2.894(2) 2 ?
Pu1 Se2 2.894(2) . ?
Pu1 Se3 2.922(2) . ?
Pu1 Se3 2.922(2) 2 ?
Pu1 Se1 2.935(3) . ?
Pu1 Se1 2.935(3) 2 ?
Se1 P1 2.164(6) . ?
Se2 P2 2.158(6) . ?
Se3 P3 2.150(6) . ?
P1 N1 1.581(17) . ?
P1 C4 1.814(19) . ?
P1 C1 1.82(2) . ?
P2 N1 1.601(16) . ?
P2 C10 1.79(2) . ?
P2 C7 1.836(19) . ?
P3 N2 1.604(10) . ?
P3 C16 1.791(19) . ?
P3 C13' 1.791(19) . ?
P3 C16' 1.843(19) . ?
P3 C13 1.844(19) . ?
N2 P3 1.604(10) 2 ?
C1 C3 1.54(3) . ?
C1 C2 1.54(2) . ?
C4 C6 1.47(3) . ?
C4 C5 1.53(3) . ?
C7 C9 1.51(3) . ?
C7 C8 1.58(3) . ?
C10 C11 1.50(3) . ?
C10 C12 1.56(3) . ?
C13 C14 1.491(19) . ?
C13 C15 1.499(19) . ?
C13' C15' 1.466(19) . ?
C13' C14' 1.487(19) . ?
C16 C17 1.468(19) . ?
C16 C18 1.478(19) . ?
C16' C18' 1.487(19) . ?
C16' C17' 1.492(19) . ?
